data_4134016
loop_
_publ_author_name
'Carsch, Kurtis M.'
'Lukens, James T.'
'DiMucci, Ida M.'
'Iovan, Diana A.'
'Zheng, Shao-Liang'
'Lancaster, Kyle M.'
'Betley, Theodore A.'

_publ_section_title
;
 Electronic Structures and Reactivity Profiles of Aryl Nitrenoid-Bridged
 Dicopper Complexes.
;
_journal_name_full 'Journal of the American Chemical Society'
_journal_paper_doi 10.1021/jacs.9b09616
_journal_year 2020
_chemical_formula_sum 'C84 H91 Cu2 N5 O4'
_chemical_formula_weight 1361.69
_chemical_name_systematic (Mesdmx)Cu2(NC6H4OMe)
_space_group_crystal_system triclinic
_space_group_IT_number 2
_space_group_name_Hall '-P 1'
_space_group_name_H-M_alt 'P -1'
_atom_sites_solution_hydrogens geom
_audit_creation_method SHELXL-2014/7
_cell_angle_alpha 92.531(4)
_cell_angle_beta 92.075(5)
_cell_angle_gamma 92.793(5)
_cell_formula_units_Z 2
_cell_length_a 12.304(3)
_cell_length_b 16.241(4)
_cell_length_c 18.007(5)
_cell_measurement_reflns_used 4956
_cell_measurement_temperature 100(2)
_cell_measurement_theta_max 22.9
_cell_measurement_theta_min 2.32
_cell_volume 3587.9(16)
_computing_cell_refinement 'SAINT 8.35A (Bruker-AXS, 2015)'
_computing_data_collection 'APEX3 v2016.1.0 (Bruker-AXS, 2016)'
_computing_data_reduction 'SAINT 8.35A (Bruker-AXS, 2015)'
_computing_molecular_graphics 'Bruker SHELXTL (Sheldrick, 2015)'
_computing_publication_material 'Bruker SHELXT (Sheldrick, 2015)'
_computing_structure_refinement 'SHELXL-2014/7 (Sheldrick, 2014)'
_computing_structure_solution 'SHELXT-2014 (Sheldrick, 2015)'
_diffrn_ambient_temperature 100(2)
_diffrn_measured_fraction_theta_full 0.989
_diffrn_measured_fraction_theta_max 0.977
_diffrn_measurement_device_type 'Bruker APEX-II CCD'
_diffrn_measurement_method 'omega and phi scans'
_diffrn_radiation_type MoK\a
_diffrn_radiation_wavelength 0.71073
_diffrn_reflns_av_R_equivalents 0.1127
_diffrn_reflns_av_unetI/netI 0.1181
_diffrn_reflns_Laue_measured_fraction_full 0.989
_diffrn_reflns_Laue_measured_fraction_max 0.977
_diffrn_reflns_limit_h_max 14
_diffrn_reflns_limit_h_min -14
_diffrn_reflns_limit_k_max 19
_diffrn_reflns_limit_k_min -19
_diffrn_reflns_limit_l_max 21
_diffrn_reflns_limit_l_min -21
_diffrn_reflns_number 44275
_diffrn_reflns_point_group_measured_fraction_full 0.989
_diffrn_reflns_point_group_measured_fraction_max 0.977
_diffrn_reflns_theta_full 25.242
_diffrn_reflns_theta_max 25.355
_diffrn_reflns_theta_min 1.133
_diffrn_source 'fine-focus sealed tube'
_exptl_absorpt_coefficient_mu 0.647
_exptl_absorpt_correction_type multi-scan
_exptl_absorpt_process_details SADABS
_exptl_crystal_colour purple
_exptl_crystal_density_diffrn 1.260
_exptl_crystal_description plate
_exptl_crystal_F_000 1440
_exptl_crystal_size_max 0.210
_exptl_crystal_size_mid 0.160
_exptl_crystal_size_min 0.090
_exptl_transmission_factor_max 0.7452
_exptl_transmission_factor_min 0.4664
_refine_diff_density_max 1.413
_refine_diff_density_min -1.274
_refine_diff_density_rms 0.113
_refine_ls_extinction_method none
_refine_ls_goodness_of_fit_ref 1.001
_refine_ls_hydrogen_treatment constr
_refine_ls_matrix_type full
_refine_ls_number_parameters 893
_refine_ls_number_reflns 12852
_refine_ls_number_restraints 66
_refine_ls_restrained_S_all 1.004
_refine_ls_R_factor_all 0.1282
_refine_ls_R_factor_gt 0.0679
_refine_ls_shift/su_max 0.001
_refine_ls_shift/su_mean 0.000
_refine_ls_structure_factor_coef Fsqd
_refine_ls_weighting_details 'w=1/[\s^2^(Fo^2^)+(0.1092P)^2^] where P=(Fo^2^+2Fc^2^)/3'
_refine_ls_weighting_scheme calc
_refine_ls_wR_factor_gt 0.1607
_refine_ls_wR_factor_ref 0.1948
_reflns_Friedel_coverage 0.000
_reflns_number_gt 7846
_reflns_number_total 12852
_reflns_threshold_expression 'I > 2\s(I)'
_cod_data_source_file ja9b09616_si_002.cif
_cod_data_source_block 2
_cod_original_cell_volume 3587.8(15)
_cod_database_code 4134016
_shelx_shelxl_version_number 2014/7
_shelx_space_group_comment
;
The symmetry employed for this shelxl refinement is uniquely defined
by the following loop, which should always be used as a source of
symmetry information in preference to the above space-group names.
They are only intended as comments.
;
_shelx_estimated_absorpt_t_min 0.876
_shelx_estimated_absorpt_t_max 0.944

loop_
_space_group_symop_operation_xyz
'x, y, z'
'-x, -y, -z'

loop_
_atom_site_label
_atom_site_type_symbol
_atom_site_fract_x
_atom_site_fract_y
_atom_site_fract_z
_atom_site_U_iso_or_equiv
_atom_site_adp_type
_atom_site_occupancy
_atom_site_site_symmetry_order
_atom_site_calc_flag
_atom_site_refinement_flags_posn
_atom_site_refinement_flags_adp
_atom_site_refinement_flags_occupancy
_atom_site_disorder_assembly
_atom_site_disorder_group
Cu1 Cu 0.76182(4) 0.34470(3) 0.72986(3) 0.01849(17) Uani 1 1 d . . . . .
Cu2 Cu 0.74467(4) 0.17069(3) 0.71856(3) 0.01858(17) Uani 1 1 d . . . . .
O1 O 0.6445(3) 0.2654(2) 0.48199(19) 0.0221(8) Uani 1 1 d . . . . .
O2 O 0.9229(3) 0.2554(3) 1.0809(2) 0.0480(11) Uani 1 1 d . . . . .
N1 N 0.8852(3) 0.3835(2) 0.6737(2) 0.0189(9) Uani 1 1 d . . . . .
N2 N 0.6611(3) 0.4041(2) 0.6704(2) 0.0177(9) Uani 1 1 d . . . . .
N3 N 0.7761(3) 0.1143(2) 0.6261(2) 0.0189(9) Uani 1 1 d . . . . .
N4 N 0.5888(3) 0.1389(2) 0.7084(2) 0.0184(9) Uani 1 1 d . . . . .
N5 N 0.7810(3) 0.2547(2) 0.7849(2) 0.0164(9) Uani 1 1 d . . . . .
C1 C 0.7708(4) 0.3844(3) 0.5587(3) 0.0179(11) Uani 1 1 d . . . . .
C2 C 0.8723(4) 0.3764(3) 0.5965(3) 0.0191(11) Uani 1 1 d . . . . .
C3 C 0.9759(4) 0.3636(3) 0.5660(3) 0.0230(12) Uani 1 1 d . . . . .
H3 H 0.9909 0.3558 0.5148 0.028 Uiso 1 1 calc R U . . .
C4 C 1.0499(4) 0.3647(3) 0.6254(3) 0.0262(12) Uani 1 1 d . . . . .
H4 H 1.1259 0.3580 0.6228 0.031 Uiso 1 1 calc R U . . .
C5 C 0.9916(4) 0.3775(3) 0.6915(3) 0.0186(11) Uani 1 1 d . . . . .
C6 C 0.6744(4) 0.4032(3) 0.5940(3) 0.0186(11) Uani 1 1 d . . . . .
C7 C 0.5806(4) 0.4340(3) 0.5585(3) 0.0213(11) Uani 1 1 d . . . . .
H7 H 0.5675 0.4388 0.5066 0.026 Uiso 1 1 calc R U . . .
C8 C 0.5122(4) 0.4554(3) 0.6147(3) 0.0221(11) Uani 1 1 d . . . . .
H8 H 0.4433 0.4787 0.6087 0.027 Uiso 1 1 calc R U . . .
C9 C 0.5633(4) 0.4364(3) 0.6825(3) 0.0196(11) Uani 1 1 d . . . . .
C10 C 1.0316(4) 0.3845(3) 0.7697(3) 0.0202(11) Uani 1 1 d . . . . .
C11 C 1.0287(4) 0.4593(3) 0.8119(3) 0.0220(12) Uani 1 1 d . . . . .
C12 C 1.0638(4) 0.4619(3) 0.8864(3) 0.0251(12) Uani 1 1 d . . . . .
H12 H 1.0605 0.5125 0.9147 0.030 Uiso 1 1 calc R U . . .
C13 C 1.1029(4) 0.3950(3) 0.9214(3) 0.0247(12) Uani 1 1 d . . . . .
C14 C 1.1061(4) 0.3206(3) 0.8781(3) 0.0255(12) Uani 1 1 d . . . . .
H14 H 1.1325 0.2733 0.9006 0.031 Uiso 1 1 calc R U . . .
C15 C 1.0719(4) 0.3144(3) 0.8037(3) 0.0221(12) Uani 1 1 d . . . . .
C16 C 0.9916(4) 0.5378(3) 0.7785(3) 0.0288(13) Uani 1 1 d . . . . .
H16A H 1.0550 0.5752 0.7716 0.043 Uiso 1 1 calc R U . . .
H16B H 0.9417 0.5647 0.8120 0.043 Uiso 1 1 calc R U . . .
H16C H 0.9540 0.5243 0.7303 0.043 Uiso 1 1 calc R U . . .
C17 C 1.1398(4) 0.3980(4) 1.0021(3) 0.0357(14) Uani 1 1 d . . . . .
H17A H 1.0961 0.3575 1.0285 0.054 Uiso 1 1 calc R U . . .
H17B H 1.1306 0.4534 1.0242 0.054 Uiso 1 1 calc R U . . .
H17C H 1.2167 0.3852 1.0063 0.054 Uiso 1 1 calc R U . . .
C18 C 1.0749(4) 0.2333(3) 0.7606(3) 0.0288(13) Uani 1 1 d . . . . .
H18A H 1.0024 0.2181 0.7384 0.043 Uiso 1 1 calc R U . . .
H18B H 1.0970 0.1907 0.7940 0.043 Uiso 1 1 calc R U . . .
H18C H 1.1273 0.2384 0.7211 0.043 Uiso 1 1 calc R U . . .
C19 C 0.5223(4) 0.4576(3) 0.7564(3) 0.0193(11) Uani 1 1 d . . . . .
C20 C 0.5868(4) 0.5074(3) 0.8097(3) 0.0207(11) Uani 1 1 d . . . . .
C21 C 0.5389(4) 0.5387(3) 0.8735(3) 0.0251(12) Uani 1 1 d . . . . .
H21 H 0.5822 0.5723 0.9089 0.030 Uiso 1 1 calc R U . . .
C22 C 0.4293(4) 0.5221(3) 0.8865(3) 0.0251(12) Uani 1 1 d . . . . .
C23 C 0.3682(4) 0.4708(3) 0.8355(3) 0.0240(12) Uani 1 1 d . . . . .
H23 H 0.2941 0.4571 0.8448 0.029 Uiso 1 1 calc R U . . .
C24 C 0.4127(4) 0.4389(3) 0.7706(3) 0.0210(11) Uani 1 1 d . . . . .
C25 C 0.3786(5) 0.5598(4) 0.9533(3) 0.0379(14) Uani 1 1 d . . . . .
H25A H 0.4289 0.5584 0.9966 0.057 Uiso 1 1 calc R U . . .
H25B H 0.3106 0.5287 0.9628 0.057 Uiso 1 1 calc R U . . .
H25C H 0.3629 0.6172 0.9442 0.057 Uiso 1 1 calc R U . . .
C26 C 0.7046(4) 0.5323(3) 0.7973(3) 0.0251(12) Uani 1 1 d . . . . .
H26A H 0.7494 0.4847 0.8038 0.038 Uiso 1 1 calc R U . . .
H26B H 0.7292 0.5769 0.8334 0.038 Uiso 1 1 calc R U . . .
H26C H 0.7114 0.5514 0.7467 0.038 Uiso 1 1 calc R U . . .
C27 C 0.3410(4) 0.3822(3) 0.7187(3) 0.0258(12) Uani 1 1 d . . . . .
H27A H 0.3111 0.4139 0.6783 0.039 Uiso 1 1 calc R U . . .
H27B H 0.2812 0.3578 0.7463 0.039 Uiso 1 1 calc R U . . .
H27C H 0.3841 0.3383 0.6978 0.039 Uiso 1 1 calc R U . . .
C28 C 0.7632(4) 0.3818(3) 0.4766(3) 0.0204(11) Uani 1 1 d . . . . .
C29 C 0.8179(4) 0.4391(3) 0.4345(3) 0.0234(12) Uani 1 1 d . . . . .
H29 H 0.8713 0.4766 0.4582 0.028 Uiso 1 1 calc R U . . .
C30 C 0.7962(4) 0.4425(3) 0.3588(3) 0.0263(12) Uani 1 1 d . . . . .
H30 H 0.8354 0.4813 0.3308 0.032 Uiso 1 1 calc R U . . .
C31 C 0.7168(4) 0.3888(3) 0.3238(3) 0.0297(13) Uani 1 1 d . . . . .
H31 H 0.7005 0.3928 0.2722 0.036 Uiso 1 1 calc R U . . .
C32 C 0.6605(4) 0.3293(3) 0.3632(3) 0.0222(11) Uani 1 1 d . . . . .
C33 C 0.6884(4) 0.3245(3) 0.4380(3) 0.0192(11) Uani 1 1 d . . . . .
C34 C 0.5661(4) 0.2753(3) 0.3262(3) 0.0248(12) Uani 1 1 d . . . . .
C35 C 0.5244(4) 0.2125(3) 0.3794(3) 0.0239(12) Uani 1 1 d . . . . .
C36 C 0.5650(4) 0.2090(3) 0.4514(3) 0.0200(11) Uani 1 1 d . . . . .
C37 C 0.6036(5) 0.2315(4) 0.2544(3) 0.0447(16) Uani 1 1 d . . . . .
H37A H 0.6269 0.2728 0.2195 0.067 Uiso 1 1 calc R U . . .
H37B H 0.5432 0.1965 0.2317 0.067 Uiso 1 1 calc R U . . .
H37C H 0.6647 0.1973 0.2666 0.067 Uiso 1 1 calc R U . . .
C38 C 0.4735(5) 0.3328(3) 0.3059(4) 0.0397(15) Uani 1 1 d . . . . .
H38A H 0.4500 0.3614 0.3511 0.060 Uiso 1 1 calc R U . . .
H38B H 0.4117 0.2998 0.2823 0.060 Uiso 1 1 calc R U . . .
H38C H 0.5001 0.3734 0.2713 0.060 Uiso 1 1 calc R U . . .
C39 C 0.4393(4) 0.1538(3) 0.3572(3) 0.0322(14) Uani 1 1 d . . . . .
H39 H 0.4081 0.1539 0.3082 0.039 Uiso 1 1 calc R U . . .
C40 C 0.4009(4) 0.0966(3) 0.4055(3) 0.0335(14) Uani 1 1 d . . . . .
H40 H 0.3426 0.0587 0.3896 0.040 Uiso 1 1 calc R U . . .
C41 C 0.4461(4) 0.0937(3) 0.4767(3) 0.0284(13) Uani 1 1 d . . . . .
H41 H 0.4192 0.0536 0.5092 0.034 Uiso 1 1 calc R U . . .
C42 C 0.5315(4) 0.1499(3) 0.5009(3) 0.0229(11) Uani 1 1 d . . . . .
C43 C 0.5936(4) 0.1416(3) 0.5721(3) 0.0199(11) Uani 1 1 d . . . . .
C44 C 0.5393(4) 0.1512(3) 0.6389(3) 0.0183(11) Uani 1 1 d . . . . .
C45 C 0.4292(4) 0.1697(3) 0.6504(3) 0.0245(12) Uani 1 1 d . . . . .
H45 H 0.3764 0.1818 0.6131 0.029 Uiso 1 1 calc R U . . .
C46 C 0.4136(4) 0.1668(3) 0.7248(3) 0.0246(12) Uani 1 1 d . . . . .
H46 H 0.3473 0.1754 0.7488 0.029 Uiso 1 1 calc R U . . .
C47 C 0.5139(4) 0.1487(3) 0.7598(3) 0.0192(11) Uani 1 1 d . . . . .
C48 C 0.7013(4) 0.1183(3) 0.5661(3) 0.0195(11) Uani 1 1 d . . . . .
C49 C 0.7490(4) 0.0882(3) 0.5000(3) 0.0233(12) Uani 1 1 d . . . . .
H49 H 0.7162 0.0846 0.4513 0.028 Uiso 1 1 calc R U . . .
C50 C 0.8507(4) 0.0654(3) 0.5200(3) 0.0249(12) Uani 1 1 d . . . . .
H50 H 0.9018 0.0426 0.4877 0.030 Uiso 1 1 calc R U . . .
C51 C 0.8666(4) 0.0819(3) 0.5973(3) 0.0218(11) Uani 1 1 d . . . . .
C52 C 0.5413(4) 0.1371(3) 0.8391(3) 0.0214(11) Uani 1 1 d . . . . .
C53 C 0.5732(4) 0.0603(3) 0.8623(3) 0.0216(11) Uani 1 1 d . . . . .
C54 C 0.6041(4) 0.0515(3) 0.9363(3) 0.0250(12) Uani 1 1 d . . . . .
H54 H 0.6248 -0.0009 0.9517 0.030 Uiso 1 1 calc R U . . .
C55 C 0.6057(4) 0.1178(3) 0.9888(3) 0.0248(12) Uani 1 1 d . . . . .
C56 C 0.5734(4) 0.1920(3) 0.9645(3) 0.0253(12) Uani 1 1 d . . . . .
H56 H 0.5732 0.2376 0.9994 0.030 Uiso 1 1 calc R U . . .
C57 C 0.5411(4) 0.2035(3) 0.8911(3) 0.0229(12) Uani 1 1 d . . . . .
C58 C 0.5716(4) -0.0143(3) 0.8084(3) 0.0257(12) Uani 1 1 d . . . . .
H58A H 0.6237 -0.0040 0.7695 0.039 Uiso 1 1 calc R U . . .
H58B H 0.4983 -0.0241 0.7856 0.039 Uiso 1 1 calc R U . . .
H58C H 0.5918 -0.0628 0.8352 0.039 Uiso 1 1 calc R U . . .
C59 C 0.6424(5) 0.1078(3) 1.0686(3) 0.0330(13) Uani 1 1 d . . . . .
H59A H 0.6108 0.0557 1.0858 0.049 Uiso 1 1 calc R U . . .
H59B H 0.6182 0.1539 1.0998 0.049 Uiso 1 1 calc R U . . .
H59C H 0.7220 0.1072 1.0722 0.049 Uiso 1 1 calc R U . . .
C60 C 0.5085(5) 0.2877(3) 0.8679(3) 0.0330(13) Uani 1 1 d . . . . .
H60A H 0.5451 0.3017 0.8223 0.049 Uiso 1 1 calc R U . . .
H60B H 0.5299 0.3291 0.9076 0.049 Uiso 1 1 calc R U . . .
H60C H 0.4294 0.2868 0.8587 0.049 Uiso 1 1 calc R U . . .
C61 C 0.9648(4) 0.0622(3) 0.6412(3) 0.0216(11) Uani 1 1 d . . . . .
C62 C 0.9585(4) 0.0110(3) 0.7019(3) 0.0248(12) Uani 1 1 d . . . . .
C63 C 1.0546(4) -0.0149(3) 0.7352(3) 0.0257(12) Uani 1 1 d . . . . .
H63 H 1.0498 -0.0489 0.7766 0.031 Uiso 1 1 calc R U . . .
C64 C 1.1556(4) 0.0071(3) 0.7103(3) 0.0272(13) Uani 1 1 d . . . . .
C65 C 1.1608(4) 0.0595(3) 0.6512(3) 0.0269(12) Uani 1 1 d . . . . .
H65 H 1.2300 0.0763 0.6338 0.032 Uiso 1 1 calc R U . . .
C66 C 1.0679(4) 0.0878(3) 0.6169(3) 0.0239(12) Uani 1 1 d . . . . .
C67 C 0.8510(4) -0.0227(3) 0.7306(3) 0.0337(14) Uani 1 1 d . . . . .
H67A H 0.8120 0.0227 0.7531 0.051 Uiso 1 1 calc R U . . .
H67B H 0.8654 -0.0632 0.7681 0.051 Uiso 1 1 calc R U . . .
H67C H 0.8065 -0.0492 0.6892 0.051 Uiso 1 1 calc R U . . .
C68 C 1.2588(4) -0.0248(4) 0.7443(4) 0.0426(16) Uani 1 1 d . . . . .
H68A H 1.3028 -0.0476 0.7048 0.064 Uiso 1 1 calc R U . . .
H68B H 1.2400 -0.0680 0.7785 0.064 Uiso 1 1 calc R U . . .
H68C H 1.3005 0.0206 0.7715 0.064 Uiso 1 1 calc R U . . .
C69 C 1.0823(4) 0.1461(3) 0.5550(3) 0.0303(13) Uani 1 1 d . . . . .
H69A H 1.0845 0.1144 0.5075 0.045 Uiso 1 1 calc R U . . .
H69B H 1.1505 0.1793 0.5638 0.045 Uiso 1 1 calc R U . . .
H69C H 1.0211 0.1825 0.5533 0.045 Uiso 1 1 calc R U . . .
C70 C 0.8138(3) 0.2530(3) 0.8586(3) 0.0199(11) Uani 1 1 d . . . . .
C71 C 0.8522(4) 0.1808(3) 0.8884(3) 0.0236(12) Uani 1 1 d . . . . .
H71 H 0.8541 0.1324 0.8569 0.028 Uiso 1 1 calc R U . . .
C72 C 0.8874(4) 0.1780(3) 0.9620(3) 0.0300(13) Uani 1 1 d . . . . .
H72 H 0.9116 0.1281 0.9809 0.036 Uiso 1 1 calc R U . . .
C73 C 0.8871(4) 0.2495(4) 1.0082(3) 0.0314(13) Uani 1 1 d . . . . .
C74 C 0.8490(4) 0.3213(4) 0.9804(3) 0.0322(13) Uani 1 1 d . . . . .
H74 H 0.8480 0.3695 1.0122 0.039 Uiso 1 1 calc R U . . .
C75 C 0.8129(4) 0.3239(3) 0.9080(3) 0.0254(12) Uani 1 1 d . . . . .
H75 H 0.7867 0.3738 0.8902 0.031 Uiso 1 1 calc R U . . .
C76 C 0.9699(6) 0.1849(5) 1.1113(4) 0.060(2) Uani 1 1 d . . . . .
H76A H 1.0354 0.1720 1.0846 0.089 Uiso 1 1 calc R U . . .
H76B H 0.9171 0.1376 1.1061 0.089 Uiso 1 1 calc R U . . .
H76C H 0.9893 0.1966 1.1641 0.089 Uiso 1 1 calc R U . . .
C1S C 0.1621(5) 0.0736(4) 0.9256(4) 0.059(2) Uani 1 1 d D . . . .
H1SA H 0.1776 0.0466 0.8776 0.089 Uiso 1 1 calc R U . . .
H1SB H 0.0978 0.1064 0.9197 0.089 Uiso 1 1 calc R U . . .
H1SC H 0.1482 0.0316 0.9620 0.089 Uiso 1 1 calc R U . . .
C2S C 0.2584(5) 0.1292(4) 0.9523(4) 0.0529(18) Uani 1 1 d D . . . .
H2SA H 0.3259 0.0985 0.9536 0.064 Uiso 1 1 calc R U . . .
H2SB H 0.2682 0.1762 0.9197 0.064 Uiso 1 1 calc R U . . .
O1S O 0.2317(3) 0.1571(3) 1.0256(2) 0.0508(12) Uani 1 1 d D . . . .
C3S C 0.3178(5) 0.2082(4) 1.0584(4) 0.0447(16) Uani 1 1 d D . . . .
H3SA H 0.3316 0.2568 1.0281 0.054 Uiso 1 1 calc R U . . .
H3SB H 0.3852 0.1775 1.0616 0.054 Uiso 1 1 calc R U . . .
C4S C 0.2847(6) 0.2358(5) 1.1360(4) 0.066(2) Uani 1 1 d D . . . .
H4SA H 0.2180 0.2662 1.1322 0.100 Uiso 1 1 calc R U . . .
H4SB H 0.3431 0.2717 1.1602 0.100 Uiso 1 1 calc R U . . .
H4SC H 0.2716 0.1873 1.1656 0.100 Uiso 1 1 calc R U . . .
C5S C 0.9520(10) 0.2292(12) 0.3641(13) 0.057(3) Uani 0.649(8) 1 d D U P A 1
H5SA H 0.8950 0.2363 0.3259 0.086 Uiso 0.649(8) 1 calc R U P A 1
H5SB H 0.9213 0.2343 0.4135 0.086 Uiso 0.649(8) 1 calc R U P A 1
H5SC H 0.9812 0.1744 0.3569 0.086 Uiso 0.649(8) 1 calc R U P A 1
C6S C 1.0425(8) 0.2947(7) 0.3580(6) 0.053(2) Uani 0.649(8) 1 d D U P A 1
H6SA H 1.0765 0.2877 0.3092 0.064 Uiso 0.649(8) 1 calc R U P A 1
H6SB H 1.0122 0.3500 0.3610 0.064 Uiso 0.649(8) 1 calc R U P A 1
O2S O 1.1228(7) 0.2887(9) 0.4163(7) 0.0505(18) Uani 0.649(8) 1 d D U P A 1
C7S C 1.2048(9) 0.3572(9) 0.4169(7) 0.075(3) Uani 0.649(8) 1 d D U P A 1
H7SA H 1.1737 0.4101 0.4321 0.090 Uiso 0.649(8) 1 calc R U P A 1
H7SB H 1.2369 0.3621 0.3676 0.090 Uiso 0.649(8) 1 calc R U P A 1
C8S C 1.2919(13) 0.3305(13) 0.4770(10) 0.082(4) Uani 0.649(8) 1 d D U P A 1
H8SA H 1.2614 0.3344 0.5265 0.122 Uiso 0.649(8) 1 calc R U P A 1
H8SB H 1.3575 0.3671 0.4761 0.122 Uiso 0.649(8) 1 calc R U P A 1
H8SC H 1.3106 0.2735 0.4656 0.122 Uiso 0.649(8) 1 calc R U P A 1
C5S' C 0.9205(17) 0.221(3) 0.365(3) 0.057(3) Uani 0.351(8) 1 d D . P A 2
H5SD H 0.8852 0.1848 0.3253 0.086 Uiso 0.351(8) 1 calc R U P A 2
H5SE H 0.8931 0.2761 0.3629 0.086 Uiso 0.351(8) 1 calc R U P A 2
H5SF H 0.9044 0.1982 0.4135 0.086 Uiso 0.351(8) 1 calc R U P A 2
C6S' C 1.0430(13) 0.2250(13) 0.3559(11) 0.053(2) Uani 0.351(8) 1 d D . P A 2
H6SC H 1.0724 0.1704 0.3644 0.064 Uiso 0.351(8) 1 calc R U P A 2
H6SD H 1.0591 0.2399 0.3046 0.064 Uiso 0.351(8) 1 calc R U P A 2
O2S' O 1.0937(15) 0.2858(18) 0.4083(15) 0.0505(18) Uani 0.351(8) 1 d D . P A 2
C7S' C 1.2076(15) 0.2999(18) 0.4000(12) 0.075(3) Uani 0.351(8) 1 d D . P A 2
H7SC H 1.2197 0.3312 0.3548 0.090 Uiso 0.351(8) 1 calc R U P A 2
H7SD H 1.2416 0.2462 0.3932 0.090 Uiso 0.351(8) 1 calc R U P A 2
C8S' C 1.263(3) 0.348(3) 0.4681(19) 0.082(4) Uani 0.351(8) 1 d D . P A 2
H8SD H 1.2096 0.3817 0.4930 0.122 Uiso 0.351(8) 1 calc R U P A 2
H8SE H 1.3227 0.3847 0.4517 0.122 Uiso 0.351(8) 1 calc R U P A 2
H8SF H 1.2923 0.3096 0.5030 0.122 Uiso 0.351(8) 1 calc R U P A 2

loop_
_atom_site_aniso_label
_atom_site_aniso_U_11
_atom_site_aniso_U_22
_atom_site_aniso_U_33
_atom_site_aniso_U_23
_atom_site_aniso_U_13
_atom_site_aniso_U_12
Cu1 0.0160(3) 0.0155(3) 0.0239(4) -0.0013(3) 0.0018(2) 0.0014(2)
Cu2 0.0179(3) 0.0149(3) 0.0227(4) -0.0028(3) 0.0006(2) 0.0009(2)
O1 0.0247(18) 0.0178(18) 0.023(2) -0.0012(16) -0.0010(15) -0.0033(14)
O2 0.047(3) 0.067(3) 0.030(3) 0.006(2) -0.006(2) 0.004(2)
N1 0.019(2) 0.009(2) 0.028(3) -0.0035(18) 0.0003(18) -0.0002(16)
N2 0.017(2) 0.015(2) 0.022(2) 0.0023(18) 0.0022(17) -0.0001(16)
N3 0.018(2) 0.014(2) 0.024(2) -0.0028(18) 0.0005(17) 0.0029(16)
N4 0.020(2) 0.014(2) 0.022(2) 0.0011(18) 0.0020(18) 0.0006(16)
N5 0.0115(18) 0.011(2) 0.027(2) 0.0023(18) 0.0035(16) 0.0033(15)
C1 0.020(2) 0.014(2) 0.021(3) 0.001(2) 0.007(2) -0.0025(19)
C2 0.020(2) 0.010(2) 0.026(3) -0.004(2) 0.005(2) -0.0007(19)
C3 0.023(3) 0.016(3) 0.029(3) -0.004(2) 0.007(2) -0.001(2)
C4 0.014(2) 0.026(3) 0.038(3) -0.008(3) 0.007(2) 0.000(2)
C5 0.017(2) 0.011(2) 0.028(3) -0.002(2) 0.003(2) 0.0003(19)
C6 0.018(2) 0.017(3) 0.021(3) 0.004(2) -0.001(2) -0.0011(19)
C7 0.024(3) 0.019(3) 0.021(3) -0.002(2) 0.004(2) 0.002(2)
C8 0.019(2) 0.018(3) 0.030(3) -0.004(2) 0.003(2) 0.006(2)
C9 0.018(2) 0.013(2) 0.027(3) -0.001(2) 0.005(2) -0.0009(19)
C10 0.015(2) 0.018(3) 0.027(3) -0.008(2) 0.002(2) -0.0010(19)
C11 0.011(2) 0.019(3) 0.035(3) -0.008(2) 0.006(2) -0.0021(19)
C12 0.018(2) 0.022(3) 0.034(3) -0.011(2) 0.007(2) -0.002(2)
C13 0.017(2) 0.030(3) 0.026(3) -0.004(3) 0.004(2) 0.000(2)
C14 0.020(3) 0.025(3) 0.031(3) 0.002(3) 0.003(2) 0.003(2)
C15 0.016(2) 0.017(3) 0.033(3) -0.005(2) 0.006(2) 0.001(2)
C16 0.027(3) 0.016(3) 0.042(4) -0.008(3) 0.005(2) -0.002(2)
C17 0.033(3) 0.039(4) 0.035(4) -0.006(3) 0.002(3) 0.002(3)
C18 0.032(3) 0.015(3) 0.038(3) -0.009(2) 0.001(2) 0.002(2)
C19 0.024(3) 0.010(2) 0.024(3) -0.001(2) 0.004(2) 0.0040(19)
C20 0.025(3) 0.013(2) 0.024(3) -0.001(2) 0.002(2) 0.003(2)
C21 0.037(3) 0.013(3) 0.025(3) -0.006(2) 0.003(2) 0.002(2)
C22 0.033(3) 0.021(3) 0.023(3) 0.001(2) 0.008(2) 0.009(2)
C23 0.022(3) 0.022(3) 0.030(3) 0.003(2) 0.010(2) 0.007(2)
C24 0.019(2) 0.012(2) 0.032(3) 0.000(2) 0.000(2) 0.0046(19)
C25 0.048(4) 0.035(3) 0.032(4) -0.001(3) 0.013(3) 0.007(3)
C26 0.025(3) 0.016(3) 0.034(3) -0.006(2) 0.000(2) 0.002(2)
C27 0.020(3) 0.021(3) 0.037(3) 0.005(2) 0.005(2) 0.000(2)
C28 0.020(2) 0.019(3) 0.024(3) 0.004(2) 0.005(2) 0.006(2)
C29 0.023(3) 0.016(3) 0.031(3) -0.002(2) 0.005(2) 0.002(2)
C30 0.033(3) 0.017(3) 0.031(3) 0.005(2) 0.012(2) 0.002(2)
C31 0.040(3) 0.028(3) 0.021(3) 0.000(3) 0.008(2) 0.010(2)
C32 0.032(3) 0.014(3) 0.021(3) 0.000(2) 0.002(2) 0.005(2)
C33 0.022(2) 0.010(2) 0.027(3) 0.003(2) 0.006(2) 0.0030(19)
C34 0.041(3) 0.015(3) 0.019(3) 0.000(2) -0.002(2) 0.004(2)
C35 0.029(3) 0.016(3) 0.027(3) 0.000(2) -0.002(2) 0.007(2)
C36 0.018(2) 0.016(3) 0.026(3) -0.004(2) 0.000(2) 0.0028(19)
C37 0.074(4) 0.034(4) 0.024(3) -0.010(3) 0.011(3) -0.010(3)
C38 0.043(3) 0.026(3) 0.049(4) 0.006(3) -0.019(3) -0.002(3)
C39 0.046(3) 0.021(3) 0.028(3) 0.000(3) -0.016(3) 0.002(2)
C40 0.032(3) 0.026(3) 0.041(4) 0.008(3) -0.016(3) -0.009(2)
C41 0.028(3) 0.024(3) 0.033(3) 0.004(3) -0.002(2) 0.000(2)
C42 0.023(3) 0.018(3) 0.027(3) 0.000(2) 0.000(2) 0.001(2)
C43 0.024(3) 0.010(2) 0.025(3) 0.001(2) -0.001(2) -0.0044(19)
C44 0.019(2) 0.011(2) 0.025(3) 0.003(2) -0.003(2) -0.0047(19)
C45 0.019(3) 0.023(3) 0.031(3) 0.008(2) -0.004(2) -0.001(2)
C46 0.019(2) 0.025(3) 0.030(3) 0.005(2) 0.006(2) 0.002(2)
C47 0.019(2) 0.013(2) 0.026(3) 0.000(2) 0.004(2) -0.0050(19)
C48 0.020(2) 0.011(2) 0.027(3) -0.001(2) -0.001(2) -0.0017(19)
C49 0.033(3) 0.014(3) 0.022(3) -0.003(2) 0.001(2) 0.000(2)
C50 0.030(3) 0.020(3) 0.026(3) -0.004(2) 0.000(2) 0.006(2)
C51 0.024(3) 0.012(2) 0.029(3) -0.007(2) 0.004(2) 0.000(2)
C52 0.018(2) 0.018(3) 0.027(3) 0.000(2) 0.001(2) -0.003(2)
C53 0.023(3) 0.015(3) 0.027(3) 0.000(2) 0.004(2) -0.001(2)
C54 0.023(3) 0.017(3) 0.036(3) 0.007(2) 0.007(2) 0.001(2)
C55 0.024(3) 0.024(3) 0.027(3) 0.001(2) 0.004(2) -0.001(2)
C56 0.031(3) 0.022(3) 0.024(3) -0.004(2) 0.008(2) 0.001(2)
C57 0.022(3) 0.017(3) 0.031(3) 0.004(2) 0.004(2) 0.003(2)
C58 0.028(3) 0.019(3) 0.030(3) -0.003(2) -0.002(2) 0.005(2)
C59 0.044(3) 0.029(3) 0.026(3) -0.003(3) -0.001(3) 0.001(3)
C60 0.047(3) 0.021(3) 0.030(3) -0.004(3) -0.001(3) 0.004(2)
C61 0.026(3) 0.016(3) 0.023(3) -0.008(2) 0.000(2) 0.005(2)
C62 0.025(3) 0.019(3) 0.030(3) -0.006(2) -0.002(2) 0.001(2)
C63 0.031(3) 0.018(3) 0.028(3) 0.000(2) -0.006(2) 0.003(2)
C64 0.029(3) 0.015(3) 0.036(3) -0.007(2) -0.006(2) 0.004(2)
C65 0.024(3) 0.020(3) 0.035(3) -0.013(3) 0.003(2) 0.003(2)
C66 0.032(3) 0.012(3) 0.027(3) -0.011(2) 0.002(2) 0.004(2)
C67 0.035(3) 0.030(3) 0.037(4) 0.005(3) 0.002(3) 0.003(2)
C68 0.035(3) 0.034(3) 0.059(4) 0.005(3) -0.004(3) 0.010(3)
C69 0.027(3) 0.027(3) 0.037(3) -0.003(3) 0.004(2) 0.003(2)
C70 0.014(2) 0.023(3) 0.023(3) 0.002(2) 0.001(2) 0.002(2)
C71 0.023(3) 0.023(3) 0.025(3) -0.003(2) 0.001(2) 0.002(2)
C72 0.033(3) 0.029(3) 0.029(3) 0.009(3) 0.001(2) 0.001(2)
C73 0.023(3) 0.049(4) 0.023(3) 0.001(3) 0.003(2) 0.000(2)
C74 0.034(3) 0.033(3) 0.028(3) -0.012(3) 0.001(3) -0.001(2)
C75 0.028(3) 0.019(3) 0.030(3) -0.002(2) 0.007(2) 0.001(2)
C76 0.064(5) 0.074(5) 0.040(4) 0.022(4) -0.010(3) -0.014(4)
C1S 0.051(4) 0.056(5) 0.069(5) -0.018(4) -0.008(4) 0.019(3)
C2S 0.071(5) 0.049(4) 0.041(4) -0.001(3) 0.009(3) 0.028(4)
O1S 0.052(3) 0.045(3) 0.055(3) -0.009(2) 0.002(2) 0.002(2)
C3S 0.041(4) 0.030(3) 0.064(5) 0.004(3) 0.000(3) 0.007(3)
C4S 0.077(5) 0.051(5) 0.069(6) -0.013(4) -0.026(4) 0.010(4)
C5S 0.062(7) 0.049(5) 0.060(5) -0.016(4) -0.005(7) 0.013(5)
C6S 0.051(4) 0.052(5) 0.057(5) -0.008(5) 0.006(4) 0.012(4)
O2S 0.041(5) 0.048(3) 0.061(4) -0.014(3) 0.013(3) -0.001(4)
C7S 0.056(5) 0.098(7) 0.066(6) -0.023(5) 0.029(4) -0.031(5)
C8S 0.042(8) 0.129(10) 0.069(6) -0.031(6) 0.024(5) -0.028(6)
C5S' 0.062(7) 0.049(5) 0.060(5) -0.016(4) -0.005(7) 0.013(5)
C6S' 0.051(4) 0.052(5) 0.057(5) -0.008(5) 0.006(4) 0.012(4)
O2S' 0.041(5) 0.048(3) 0.061(4) -0.014(3) 0.013(3) -0.001(4)
C7S' 0.056(5) 0.098(7) 0.066(6) -0.023(5) 0.029(4) -0.031(5)
C8S' 0.042(8) 0.129(10) 0.069(6) -0.031(6) 0.024(5) -0.028(6)

loop_
_atom_type_symbol
_atom_type_description
_atom_type_scat_dispersion_real
_atom_type_scat_dispersion_imag
_atom_type_scat_source
C C 0.0033 0.0016 'International Tables Vol C Tables 4.2.6.8 and 6.1.1.4'
H H 0.0000 0.0000 'International Tables Vol C Tables 4.2.6.8 and 6.1.1.4'
Cu Cu 0.3201 1.2651 'International Tables Vol C Tables 4.2.6.8 and 6.1.1.4'
N N 0.0061 0.0033 'International Tables Vol C Tables 4.2.6.8 and 6.1.1.4'
O O 0.0106 0.0060 'International Tables Vol C Tables 4.2.6.8 and 6.1.1.4'

loop_
_geom_angle_atom_site_label_1
_geom_angle_atom_site_label_2
_geom_angle_atom_site_label_3
_geom_angle
N5 Cu1 N2 146.17(16)
N5 Cu1 N1 116.80(16)
N2 Cu1 N1 92.13(16)
N5 Cu1 Cu2 38.62(13)
N2 Cu1 Cu2 117.91(12)
N1 Cu1 Cu2 109.06(11)
N5 Cu2 N3 147.07(17)
N5 Cu2 N4 115.42(16)
N3 Cu2 N4 93.04(16)
N5 Cu2 Cu1 39.11(12)
N3 Cu2 Cu1 119.34(12)
N4 Cu2 Cu1 106.66(11)
C33 O1 C36 119.0(4)
C73 O2 C76 117.9(5)
C5 N1 C2 107.7(4)
C5 N1 Cu1 127.3(3)
C2 N1 Cu1 116.5(3)
C9 N2 C6 106.5(4)
C9 N2 Cu1 134.4(3)
C6 N2 Cu1 117.8(3)
C51 N3 C48 105.9(4)
C51 N3 Cu2 134.8(3)
C48 N3 Cu2 117.9(3)
C47 N4 C44 107.8(4)
C47 N4 Cu2 127.2(3)
C44 N4 Cu2 115.5(3)
C70 N5 Cu2 129.7(3)
C70 N5 Cu1 128.0(3)
Cu2 N5 Cu1 102.3(2)
C6 C1 C2 124.2(4)
C6 C1 C28 115.2(4)
C2 C1 C28 120.3(4)
N1 C2 C1 122.6(4)
N1 C2 C3 108.7(4)
C1 C2 C3 128.7(5)
C4 C3 C2 106.4(5)
C4 C3 H3 126.8
C2 C3 H3 126.8
C3 C4 C5 107.6(4)
C3 C4 H4 126.2
C5 C4 H4 126.2
N1 C5 C4 109.6(4)
N1 C5 C10 120.7(4)
C4 C5 C10 129.8(4)
N2 C6 C1 125.0(4)
N2 C6 C7 109.3(4)
C1 C6 C7 125.3(5)
C8 C7 C6 106.1(4)
C8 C7 H7 126.9
C6 C7 H7 126.9
C7 C8 C9 107.5(4)
C7 C8 H8 126.2
C9 C8 H8 126.2
N2 C9 C8 110.4(4)
N2 C9 C19 124.7(4)
C8 C9 C19 124.5(4)
C11 C10 C15 119.3(5)
C11 C10 C5 121.1(4)
C15 C10 C5 119.6(4)
C12 C11 C10 118.9(5)
C12 C11 C16 118.8(5)
C10 C11 C16 122.3(5)
C13 C12 C11 123.4(5)
C13 C12 H12 118.3
C11 C12 H12 118.3
C12 C13 C14 116.9(5)
C12 C13 C17 123.2(5)
C14 C13 C17 119.9(5)
C15 C14 C13 122.1(5)
C15 C14 H14 118.9
C13 C14 H14 118.9
C14 C15 C10 119.4(5)
C14 C15 C18 120.0(5)
C10 C15 C18 120.7(5)
C11 C16 H16A 109.5
C11 C16 H16B 109.5
H16A C16 H16B 109.5
C11 C16 H16C 109.5
H16A C16 H16C 109.5
H16B C16 H16C 109.5
C13 C17 H17A 109.5
C13 C17 H17B 109.5
H17A C17 H17B 109.5
C13 C17 H17C 109.5
H17A C17 H17C 109.5
H17B C17 H17C 109.5
C15 C18 H18A 109.5
C15 C18 H18B 109.5
H18A C18 H18B 109.5
C15 C18 H18C 109.5
H18A C18 H18C 109.5
H18B C18 H18C 109.5
C24 C19 C20 118.9(4)
C24 C19 C9 119.4(4)
C20 C19 C9 121.0(4)
C21 C20 C19 119.4(4)
C21 C20 C26 118.5(4)
C19 C20 C26 121.9(4)
C22 C21 C20 121.6(5)
C22 C21 H21 119.2
C20 C21 H21 119.2
C23 C22 C21 118.4(5)
C23 C22 C25 121.0(5)
C21 C22 C25 120.6(5)
C22 C23 C24 121.7(5)
C22 C23 H23 119.1
C24 C23 H23 119.1
C23 C24 C19 119.9(4)
C23 C24 C27 118.3(4)
C19 C24 C27 121.8(5)
C22 C25 H25A 109.5
C22 C25 H25B 109.5
H25A C25 H25B 109.5
C22 C25 H25C 109.5
H25A C25 H25C 109.5
H25B C25 H25C 109.5
C20 C26 H26A 109.5
C20 C26 H26B 109.5
H26A C26 H26B 109.5
C20 C26 H26C 109.5
H26A C26 H26C 109.5
H26B C26 H26C 109.5
C24 C27 H27A 109.5
C24 C27 H27B 109.5
H27A C27 H27B 109.5
C24 C27 H27C 109.5
H27A C27 H27C 109.5
H27B C27 H27C 109.5
C29 C28 C33 117.1(5)
C29 C28 C1 123.0(4)
C33 C28 C1 119.5(4)
C30 C29 C28 121.3(5)
C30 C29 H29 119.4
C28 C29 H29 119.4
C29 C30 C31 119.9(5)
C29 C30 H30 120.1
C31 C30 H30 120.1
C30 C31 C32 121.2(5)
C30 C31 H31 119.4
C32 C31 H31 119.4
C33 C32 C31 117.4(5)
C33 C32 C34 121.3(4)
C31 C32 C34 121.1(5)
O1 C33 C32 123.4(4)
O1 C33 C28 113.8(4)
C32 C33 C28 122.7(4)
C35 C34 C32 110.3(4)
C35 C34 C37 110.3(4)
C32 C34 C37 110.1(4)
C35 C34 C38 109.3(4)
C32 C34 C38 107.7(4)
C37 C34 C38 109.1(5)
C36 C35 C39 116.1(5)
C36 C35 C34 123.0(4)
C39 C35 C34 120.9(5)
C35 C36 O1 122.4(4)
C35 C36 C42 124.4(4)
O1 C36 C42 113.2(4)
C34 C37 H37A 109.5
C34 C37 H37B 109.5
H37A C37 H37B 109.5
C34 C37 H37C 109.5
H37A C37 H37C 109.5
H37B C37 H37C 109.5
C34 C38 H38A 109.5
C34 C38 H38B 109.5
H38A C38 H38B 109.5
C34 C38 H38C 109.5
H38A C38 H38C 109.5
H38B C38 H38C 109.5
C40 C39 C35 121.2(5)
C40 C39 H39 119.4
C35 C39 H39 119.4
C39 C40 C41 120.9(5)
C39 C40 H40 119.6
C41 C40 H40 119.6
C40 C41 C42 120.0(5)
C40 C41 H41 120.0
C42 C41 H41 120.0
C36 C42 C41 117.3(5)
C36 C42 C43 120.3(4)
C41 C42 C43 122.0(4)
C48 C43 C44 125.3(4)
C48 C43 C42 115.9(4)
C44 C43 C42 118.6(4)
N4 C44 C43 122.7(4)
N4 C44 C45 107.8(4)
C43 C44 C45 129.4(5)
C46 C45 C44 107.1(4)
C46 C45 H45 126.4
C44 C45 H45 126.4
C45 C46 C47 107.7(4)
C45 C46 H46 126.2
C47 C46 H46 126.2
N4 C47 C46 109.6(4)
N4 C47 C52 120.5(4)
C46 C47 C52 129.9(4)
N3 C48 C43 124.7(5)
N3 C48 C49 109.1(4)
C43 C48 C49 125.9(5)
C50 C49 C48 106.8(4)
C50 C49 H49 126.6
C48 C49 H49 126.6
C49 C50 C51 107.9(5)
C49 C50 H50 126.1
C51 C50 H50 126.1
N3 C51 C50 110.3(4)
N3 C51 C61 125.0(4)
C50 C51 C61 124.6(4)
C57 C52 C53 119.3(5)
C57 C52 C47 120.3(4)
C53 C52 C47 120.3(5)
C54 C53 C52 119.6(5)
C54 C53 C58 119.2(4)
C52 C53 C58 121.2(5)
C53 C54 C55 121.7(5)
C53 C54 H54 119.1
C55 C54 H54 119.1
C56 C55 C54 117.3(5)
C56 C55 C59 121.7(5)
C54 C55 C59 121.0(5)
C55 C56 C57 123.0(5)
C55 C56 H56 118.5
C57 C56 H56 118.5
C56 C57 C52 119.1(4)
C56 C57 C60 120.1(5)
C52 C57 C60 120.8(5)
C53 C58 H58A 109.5
C53 C58 H58B 109.5
H58A C58 H58B 109.5
C53 C58 H58C 109.5
H58A C58 H58C 109.5
H58B C58 H58C 109.5
C55 C59 H59A 109.5
C55 C59 H59B 109.5
H59A C59 H59B 109.5
C55 C59 H59C 109.5
H59A C59 H59C 109.5
H59B C59 H59C 109.5
C57 C60 H60A 109.5
C57 C60 H60B 109.5
H60A C60 H60B 109.5
C57 C60 H60C 109.5
H60A C60 H60C 109.5
H60B C60 H60C 109.5
C62 C61 C66 119.0(4)
C62 C61 C51 121.5(4)
C66 C61 C51 119.2(5)
C63 C62 C61 119.2(5)
C63 C62 C67 117.7(5)
C61 C62 C67 123.0(4)
C64 C63 C62 122.5(5)
C64 C63 H63 118.8
C62 C63 H63 118.8
C63 C64 C65 117.7(4)
C63 C64 C68 122.0(5)
C65 C64 C68 120.3(5)
C66 C65 C64 122.0(5)
C66 C65 H65 119.0
C64 C65 H65 119.0
C65 C66 C61 119.6(5)
C65 C66 C69 117.9(5)
C61 C66 C69 122.5(4)
C62 C67 H67A 109.5
C62 C67 H67B 109.5
H67A C67 H67B 109.5
C62 C67 H67C 109.5
H67A C67 H67C 109.5
H67B C67 H67C 109.5
C64 C68 H68A 109.5
C64 C68 H68B 109.5
H68A C68 H68B 109.5
C64 C68 H68C 109.5
H68A C68 H68C 109.5
H68B C68 H68C 109.5
C66 C69 H69A 109.5
C66 C69 H69B 109.5
H69A C69 H69B 109.5
C66 C69 H69C 109.5
H69A C69 H69C 109.5
H69B C69 H69C 109.5
N5 C70 C71 121.1(4)
N5 C70 C75 122.1(4)
C71 C70 C75 116.7(5)
C72 C71 C70 122.1(5)
C72 C71 H71 118.9
C70 C71 H71 118.9
C71 C72 C73 119.3(5)
C71 C72 H72 120.4
C73 C72 H72 120.4
O2 C73 C74 115.3(5)
O2 C73 C72 124.9(5)
C74 C73 C72 119.8(5)
C75 C74 C73 121.0(5)
C75 C74 H74 119.5
C73 C74 H74 119.5
C74 C75 C70 121.0(5)
C74 C75 H75 119.5
C70 C75 H75 119.5
O2 C76 H76A 109.5
O2 C76 H76B 109.5
H76A C76 H76B 109.5
O2 C76 H76C 109.5
H76A C76 H76C 109.5
H76B C76 H76C 109.5
C2S C1S H1SA 109.5
C2S C1S H1SB 109.5
H1SA C1S H1SB 109.5
C2S C1S H1SC 109.5
H1SA C1S H1SC 109.5
H1SB C1S H1SC 109.5
O1S C2S C1S 104.3(5)
O1S C2S H2SA 110.9
C1S C2S H2SA 110.9
O1S C2S H2SB 110.9
C1S C2S H2SB 110.9
H2SA C2S H2SB 108.9
C3S O1S C2S 110.2(5)
O1S C3S C4S 107.7(5)
O1S C3S H3SA 110.2
C4S C3S H3SA 110.2
O1S C3S H3SB 110.2
C4S C3S H3SB 110.2
H3SA C3S H3SB 108.5
C3S C4S H4SA 109.5
C3S C4S H4SB 109.5
H4SA C4S H4SB 109.5
C3S C4S H4SC 109.5
H4SA C4S H4SC 109.5
H4SB C4S H4SC 109.5
C6S C5S H5SA 109.5
C6S C5S H5SB 109.5
H5SA C5S H5SB 109.5
C6S C5S H5SC 109.5
H5SA C5S H5SC 109.5
H5SB C5S H5SC 109.5
O2S C6S C5S 110.2(12)
O2S C6S H6SA 109.6
C5S C6S H6SA 109.6
O2S C6S H6SB 109.6
C5S C6S H6SB 109.6
H6SA C6S H6SB 108.1
C6S O2S C7S 111.4(12)
O2S C7S C8S 102.0(11)
O2S C7S H7SA 111.4
C8S C7S H7SA 111.4
O2S C7S H7SB 111.4
C8S C7S H7SB 111.4
H7SA C7S H7SB 109.2
C7S C8S H8SA 109.5
C7S C8S H8SB 109.5
H8SA C8S H8SB 109.5
C7S C8S H8SC 109.5
H8SA C8S H8SC 109.5
H8SB C8S H8SC 109.5
C6S' C5S' H5SD 109.5
C6S' C5S' H5SE 109.5
H5SD C5S' H5SE 109.5
C6S' C5S' H5SF 109.5
H5SD C5S' H5SF 109.5
H5SE C5S' H5SF 109.5
O2S' C6S' C5S' 109.6(18)
O2S' C6S' H6SC 109.8
C5S' C6S' H6SC 109.8
O2S' C6S' H6SD 109.8
C5S' C6S' H6SD 109.8
H6SC C6S' H6SD 108.2
C7S' O2S' C6S' 114.1(18)
O2S' C7S' C8S' 112.0(18)
O2S' C7S' H7SC 109.2
C8S' C7S' H7SC 109.2
O2S' C7S' H7SD 109.2
C8S' C7S' H7SD 109.2
H7SC C7S' H7SD 107.9
C7S' C8S' H8SD 109.5
C7S' C8S' H8SE 109.5
H8SD C8S' H8SE 109.5
C7S' C8S' H8SF 109.5
H8SD C8S' H8SF 109.5
H8SE C8S' H8SF 109.5

loop_
_geom_bond_atom_site_label_1
_geom_bond_atom_site_label_2
_geom_bond_distance
Cu1 N5 1.821(4)
Cu1 N2 1.929(4)
Cu1 N1 1.949(4)
Cu1 Cu2 2.8215(11)
Cu2 N5 1.802(4)
Cu2 N3 1.925(4)
Cu2 N4 1.961(4)
O1 C33 1.374(6)
O1 C36 1.388(5)
O2 C73 1.363(7)
O2 C76 1.430(8)
N1 C5 1.345(6)
N1 C2 1.393(6)
N2 C9 1.357(6)
N2 C6 1.391(6)
N3 C51 1.364(6)
N3 C48 1.400(6)
N4 C47 1.340(6)
N4 C44 1.398(6)
N5 C70 1.375(6)
C1 C6 1.406(6)
C1 C2 1.415(6)
C1 C28 1.477(7)
C2 C3 1.427(7)
C3 C4 1.379(7)
C3 H3 0.9500
C4 C5 1.424(7)
C4 H4 0.9500
C5 C10 1.473(7)
C6 C7 1.423(6)
C7 C8 1.383(7)
C7 H7 0.9500
C8 C9 1.405(7)
C8 H8 0.9500
C9 C19 1.474(7)
C10 C11 1.407(7)
C10 C15 1.418(7)
C11 C12 1.394(7)
C11 C16 1.517(7)
C12 C13 1.378(7)
C12 H12 0.9500
C13 C14 1.411(7)
C13 C17 1.506(7)
C14 C15 1.387(7)
C14 H14 0.9500
C15 C18 1.501(7)
C16 H16A 0.9800
C16 H16B 0.9800
C16 H16C 0.9800
C17 H17A 0.9800
C17 H17B 0.9800
C17 H17C 0.9800
C18 H18A 0.9800
C18 H18B 0.9800
C18 H18C 0.9800
C19 C24 1.403(6)
C19 C20 1.420(7)
C20 C21 1.397(7)
C20 C26 1.513(7)
C21 C22 1.393(7)
C21 H21 0.9500
C22 C23 1.387(7)
C22 C25 1.497(7)
C23 C24 1.397(7)
C23 H23 0.9500
C24 C27 1.511(7)
C25 H25A 0.9800
C25 H25B 0.9800
C25 H25C 0.9800
C26 H26A 0.9800
C26 H26B 0.9800
C26 H26C 0.9800
C27 H27A 0.9800
C27 H27B 0.9800
C27 H27C 0.9800
C28 C29 1.389(7)
C28 C33 1.418(7)
C29 C30 1.384(7)
C29 H29 0.9500
C30 C31 1.391(7)
C30 H30 0.9500
C31 C32 1.396(7)
C31 H31 0.9500
C32 C33 1.384(7)
C32 C34 1.534(7)
C34 C35 1.515(7)
C34 C37 1.544(7)
C34 C38 1.552(7)
C35 C36 1.377(7)
C35 C39 1.415(7)
C36 C42 1.396(7)
C37 H37A 0.9800
C37 H37B 0.9800
C37 H37C 0.9800
C38 H38A 0.9800
C38 H38B 0.9800
C38 H38C 0.9800
C39 C40 1.378(7)
C39 H39 0.9500
C40 C41 1.383(7)
C40 H40 0.9500
C41 C42 1.402(7)
C41 H41 0.9500
C42 C43 1.483(7)
C43 C48 1.402(6)
C43 C44 1.404(7)
C44 C45 1.421(6)
C45 C46 1.363(7)
C45 H45 0.9500
C46 C47 1.415(6)
C46 H46 0.9500
C47 C52 1.478(7)
C48 C49 1.424(7)
C49 C50 1.362(7)
C49 H49 0.9500
C50 C51 1.410(7)
C50 H50 0.9500
C51 C61 1.476(7)
C52 C57 1.397(7)
C52 C53 1.402(7)
C53 C54 1.386(7)
C53 C58 1.517(7)
C54 C55 1.401(7)
C54 H54 0.9500
C55 C56 1.371(7)
C55 C59 1.510(7)
C56 C57 1.389(7)
C56 H56 0.9500
C57 C60 1.515(7)
C58 H58A 0.9800
C58 H58B 0.9800
C58 H58C 0.9800
C59 H59A 0.9800
C59 H59B 0.9800
C59 H59C 0.9800
C60 H60A 0.9800
C60 H60B 0.9800
C60 H60C 0.9800
C61 C62 1.405(7)
C61 C66 1.406(7)
C62 C63 1.397(7)
C62 C67 1.523(7)
C63 C64 1.373(7)
C63 H63 0.9500
C64 C65 1.392(8)
C64 C68 1.514(7)
C65 C66 1.388(7)
C65 H65 0.9500
C66 C69 1.504(7)
C67 H67A 0.9800
C67 H67B 0.9800
C67 H67C 0.9800
C68 H68A 0.9800
C68 H68B 0.9800
C68 H68C 0.9800
C69 H69A 0.9800
C69 H69B 0.9800
C69 H69C 0.9800
C70 C71 1.405(7)
C70 C75 1.424(7)
C71 C72 1.383(7)
C71 H71 0.9500
C72 C73 1.399(8)
C72 H72 0.9500
C73 C74 1.384(8)
C74 C75 1.366(7)
C74 H74 0.9500
C75 H75 0.9500
C76 H76A 0.9800
C76 H76B 0.9800
C76 H76C 0.9800
C1S C2S 1.506(9)
C1S H1SA 0.9800
C1S H1SB 0.9800
C1S H1SC 0.9800
C2S O1S 1.430(7)
C2S H2SA 0.9900
C2S H2SB 0.9900
O1S C3S 1.409(7)
C3S C4S 1.524(9)
C3S H3SA 0.9900
C3S H3SB 0.9900
C4S H4SA 0.9800
C4S H4SB 0.9800
C4S H4SC 0.9800
C5S C6S 1.513(13)
C5S H5SA 0.9800
C5S H5SB 0.9800
C5S H5SC 0.9800
C6S O2S 1.425(13)
C6S H6SA 0.9900
C6S H6SB 0.9900
O2S C7S 1.464(13)
C7S C8S 1.584(15)
C7S H7SA 0.9900
C7S H7SB 0.9900
C8S H8SA 0.9800
C8S H8SB 0.9800
C8S H8SC 0.9800
C5S' C6S' 1.521(17)
C5S' H5SD 0.9800
C5S' H5SE 0.9800
C5S' H5SF 0.9800
C6S' O2S' 1.439(16)
C6S' H6SC 0.9900
C6S' H6SD 0.9900
O2S' C7S' 1.424(16)
C7S' C8S' 1.547(18)
C7S' H7SC 0.9900
C7S' H7SD 0.9900
C8S' H8SD 0.9800
C8S' H8SE 0.9800
C8S' H8SF 0.9800

loop_
_geom_torsion_atom_site_label_1
_geom_torsion_atom_site_label_2
_geom_torsion_atom_site_label_3
_geom_torsion_atom_site_label_4
_geom_torsion
N3 Cu2 N5 C70 -118.8(4)
N4 Cu2 N5 C70 93.9(4)
Cu1 Cu2 N5 C70 179.3(5)
N3 Cu2 N5 Cu1 62.0(3)
N4 Cu2 N5 Cu1 -85.3(2)
N2 Cu1 N5 C70 -120.7(4)
N1 Cu1 N5 C70 93.4(4)
Cu2 Cu1 N5 C70 -179.3(5)
N2 Cu1 N5 Cu2 58.6(4)
N1 Cu1 N5 Cu2 -87.3(2)
C5 N1 C2 C1 -176.6(4)
Cu1 N1 C2 C1 32.9(6)
C5 N1 C2 C3 1.4(5)
Cu1 N1 C2 C3 -149.0(3)
C6 C1 C2 N1 2.7(7)
C28 C1 C2 N1 176.0(4)
C6 C1 C2 C3 -174.9(5)
C28 C1 C2 C3 -1.7(7)
N1 C2 C3 C4 -1.1(5)
C1 C2 C3 C4 176.8(5)
C2 C3 C4 C5 0.4(5)
C2 N1 C5 C4 -1.2(5)
Cu1 N1 C5 C4 145.1(4)
C2 N1 C5 C10 178.6(4)
Cu1 N1 C5 C10 -35.1(6)
C3 C4 C5 N1 0.5(6)
C3 C4 C5 C10 -179.3(5)
C9 N2 C6 C1 171.4(5)
Cu1 N2 C6 C1 -19.7(6)
C9 N2 C6 C7 -1.6(5)
Cu1 N2 C6 C7 167.4(3)
C2 C1 C6 N2 -10.5(8)
C28 C1 C6 N2 175.9(4)
C2 C1 C6 C7 161.4(5)
C28 C1 C6 C7 -12.2(7)
N2 C6 C7 C8 1.6(5)
C1 C6 C7 C8 -171.3(5)
C6 C7 C8 C9 -1.0(5)
C6 N2 C9 C8 0.9(5)
Cu1 N2 C9 C8 -165.3(3)
C6 N2 C9 C19 -172.5(4)
Cu1 N2 C9 C19 21.3(7)
C7 C8 C9 N2 0.1(6)
C7 C8 C9 C19 173.5(4)
N1 C5 C10 C11 -66.9(6)
C4 C5 C10 C11 112.9(6)
N1 C5 C10 C15 111.9(5)
C4 C5 C10 C15 -68.3(7)
C15 C10 C11 C12 -1.2(7)
C5 C10 C11 C12 177.6(4)
C15 C10 C11 C16 177.2(4)
C5 C10 C11 C16 -4.0(7)
C10 C11 C12 C13 0.9(7)
C16 C11 C12 C13 -177.5(4)
C11 C12 C13 C14 -0.4(7)
C11 C12 C13 C17 -179.5(5)
C12 C13 C14 C15 0.2(7)
C17 C13 C14 C15 179.3(5)
C13 C14 C15 C10 -0.5(7)
C13 C14 C15 C18 -178.8(4)
C11 C10 C15 C14 1.0(7)
C5 C10 C15 C14 -177.8(4)
C11 C10 C15 C18 179.3(4)
C5 C10 C15 C18 0.5(7)
N2 C9 C19 C24 -138.5(5)
C8 C9 C19 C24 49.0(7)
N2 C9 C19 C20 51.0(7)
C8 C9 C19 C20 -121.5(5)
C24 C19 C20 C21 -2.2(7)
C9 C19 C20 C21 168.4(4)
C24 C19 C20 C26 -178.2(4)
C9 C19 C20 C26 -7.6(7)
C19 C20 C21 C22 0.4(7)
C26 C20 C21 C22 176.5(5)
C20 C21 C22 C23 2.0(7)
C20 C21 C22 C25 -176.9(5)
C21 C22 C23 C24 -2.7(7)
C25 C22 C23 C24 176.2(5)
C22 C23 C24 C19 0.9(7)
C22 C23 C24 C27 178.9(5)
C20 C19 C24 C23 1.6(7)
C9 C19 C24 C23 -169.1(4)
C20 C19 C24 C27 -176.3(4)
C9 C19 C24 C27 13.0(7)
C6 C1 C28 C29 112.3(5)
C2 C1 C28 C29 -61.6(6)
C6 C1 C28 C33 -60.6(6)
C2 C1 C28 C33 125.6(5)
C33 C28 C29 C30 3.0(7)
C1 C28 C29 C30 -170.0(4)
C28 C29 C30 C31 1.2(7)
C29 C30 C31 C32 -2.2(8)
C30 C31 C32 C33 -1.3(7)
C30 C31 C32 C34 174.6(5)
C36 O1 C33 C32 -2.5(6)
C36 O1 C33 C28 176.1(4)
C31 C32 C33 O1 -175.7(4)
C34 C32 C33 O1 8.4(7)
C31 C32 C33 C28 5.9(7)
C34 C32 C33 C28 -170.0(4)
C29 C28 C33 O1 174.7(4)
C1 C28 C33 O1 -12.1(6)
C29 C28 C33 C32 -6.8(7)
C1 C28 C33 C32 166.5(4)
C33 C32 C34 C35 -7.9(6)
C31 C32 C34 C35 176.3(4)
C33 C32 C34 C37 -129.9(5)
C31 C32 C34 C37 54.4(6)
C33 C32 C34 C38 111.2(5)
C31 C32 C34 C38 -64.5(6)
C32 C34 C35 C36 2.5(7)
C37 C34 C35 C36 124.4(5)
C38 C34 C35 C36 -115.7(5)
C32 C34 C35 C39 -178.1(4)
C37 C34 C35 C39 -56.3(6)
C38 C34 C35 C39 63.7(6)
C39 C35 C36 O1 -176.5(4)
C34 C35 C36 O1 2.9(7)
C39 C35 C36 C42 3.3(7)
C34 C35 C36 C42 -177.3(5)
C33 O1 C36 C35 -3.4(6)
C33 O1 C36 C42 176.9(4)
C36 C35 C39 C40 -0.4(8)
C34 C35 C39 C40 -179.8(5)
C35 C39 C40 C41 -1.4(9)
C39 C40 C41 C42 0.6(8)
C35 C36 C42 C41 -4.1(7)
O1 C36 C42 C41 175.7(4)
C35 C36 C42 C43 168.7(5)
O1 C36 C42 C43 -11.5(6)
C40 C41 C42 C36 2.0(7)
C40 C41 C42 C43 -170.7(5)
C36 C42 C43 C48 -63.0(6)
C41 C42 C43 C48 109.5(6)
C36 C42 C43 C44 121.7(5)
C41 C42 C43 C44 -65.8(7)
C47 N4 C44 C43 -176.8(4)
Cu2 N4 C44 C43 34.3(5)
C47 N4 C44 C45 0.3(5)
Cu2 N4 C44 C45 -148.6(3)
C48 C43 C44 N4 0.6(7)
C42 C43 C44 N4 175.5(4)
C48 C43 C44 C45 -175.8(5)
C42 C43 C44 C45 -1.0(7)
N4 C44 C45 C46 -1.1(5)
C43 C44 C45 C46 175.8(5)
C44 C45 C46 C47 1.4(6)
C44 N4 C47 C46 0.6(5)
Cu2 N4 C47 C46 144.7(3)
C44 N4 C47 C52 178.2(4)
Cu2 N4 C47 C52 -37.6(6)
C45 C46 C47 N4 -1.3(6)
C45 C46 C47 C52 -178.6(5)
C51 N3 C48 C43 174.4(4)
Cu2 N3 C48 C43 -17.0(6)
C51 N3 C48 C49 -0.6(5)
Cu2 N3 C48 C49 168.1(3)
C44 C43 C48 N3 -11.0(8)
C42 C43 C48 N3 174.0(4)
C44 C43 C48 C49 163.0(5)
C42 C43 C48 C49 -11.9(7)
N3 C48 C49 C50 0.7(5)
C43 C48 C49 C50 -174.2(5)
C48 C49 C50 C51 -0.5(6)
C48 N3 C51 C50 0.2(5)
Cu2 N3 C51 C50 -165.6(4)
C48 N3 C51 C61 -176.5(4)
Cu2 N3 C51 C61 17.6(8)
C49 C50 C51 N3 0.2(6)
C49 C50 C51 C61 177.0(5)
N4 C47 C52 C57 115.1(5)
C46 C47 C52 C57 -67.8(7)
N4 C47 C52 C53 -61.6(6)
C46 C47 C52 C53 115.4(6)
C57 C52 C53 C54 -0.2(7)
C47 C52 C53 C54 176.6(4)
C57 C52 C53 C58 178.2(4)
C47 C52 C53 C58 -5.0(7)
C52 C53 C54 C55 -0.7(7)
C58 C53 C54 C55 -179.1(4)
C53 C54 C55 C56 1.1(7)
C53 C54 C55 C59 -178.4(5)
C54 C55 C56 C57 -0.6(7)
C59 C55 C56 C57 178.8(5)
C55 C56 C57 C52 -0.2(7)
C55 C56 C57 C60 -178.8(5)
C53 C52 C57 C56 0.6(7)
C47 C52 C57 C56 -176.2(4)
C53 C52 C57 C60 179.2(5)
C47 C52 C57 C60 2.4(7)
N3 C51 C61 C62 54.1(7)
C50 C51 C61 C62 -122.2(6)
N3 C51 C61 C66 -132.9(5)
C50 C51 C61 C66 50.8(7)
C66 C61 C62 C63 -1.7(7)
C51 C61 C62 C63 171.3(4)
C66 C61 C62 C67 -177.7(5)
C51 C61 C62 C67 -4.6(7)
C61 C62 C63 C64 -0.7(8)
C67 C62 C63 C64 175.5(5)
C62 C63 C64 C65 2.2(7)
C62 C63 C64 C68 -176.8(5)
C63 C64 C65 C66 -1.2(7)
C68 C64 C65 C66 177.8(5)
C64 C65 C66 C61 -1.2(7)
C64 C65 C66 C69 178.2(5)
C62 C61 C66 C65 2.6(7)
C51 C61 C66 C65 -170.6(4)
C62 C61 C66 C69 -176.7(5)
C51 C61 C66 C69 10.1(7)
Cu2 N5 C70 C71 17.8(6)
Cu1 N5 C70 C71 -163.1(3)
Cu2 N5 C70 C75 -163.6(3)
Cu1 N5 C70 C75 15.5(6)
N5 C70 C71 C72 178.8(4)
C75 C70 C71 C72 0.1(7)
C70 C71 C72 C73 -1.3(7)
C76 O2 C73 C74 -175.9(5)
C76 O2 C73 C72 3.5(8)
C71 C72 C73 O2 -177.8(5)
C71 C72 C73 C74 1.7(8)
O2 C73 C74 C75 178.6(5)
C72 C73 C74 C75 -0.9(8)
C73 C74 C75 C70 -0.3(8)
N5 C70 C75 C74 -178.0(4)
C71 C70 C75 C74 0.7(7)
C1S C2S O1S C3S 178.0(5)
C2S O1S C3S C4S -180.0(5)
C5S C6S O2S C7S -173.4(12)
C6S O2S C7S C8S -172.1(11)
C5S' C6S' O2S' C7S' -175(3)
C6S' O2S' C7S' C8S' -166(3)
